data_4069938
loop_
_publ_author_name
'Summerscales, Owen T.'
'Jones, Simon C.'
'Cloke, F. Geoffrey N.'
'Hitchcock, Peter B.'

_publ_section_title
;
 Anti-Bimetallic Complexes of Divalent Lanthanides with Silylated
 Pentalene and Cyclooctatetraenyl Bridging Ligands as Molecular Models for
 Lanthanide-Based Polymers
;
_journal_issue 20
_journal_name_full Organometallics
_journal_page_first 5896
_journal_paper_doi 10.1021/om900520h
_journal_volume 28
_journal_year 2009
_chemical_absolute_configuration ad
_chemical_compound_source 'synthesis as described'
_chemical_formula_moiety 'C54 H94 O2 Si2 Sm2, C6 H14'
_chemical_formula_sum 'C60 H108 O2 Si2 Sm2'
_chemical_formula_weight 1218.34
_chemical_name_systematic
;
 ?
;
_space_group_IT_number 4
_symmetry_cell_setting monoclinic
_symmetry_Int_Tables_number 4
_symmetry_space_group_name_Hall 'P 2yb'
_symmetry_space_group_name_H-M 'P 1 21 1'
_atom_sites_solution_hydrogens geom
_atom_sites_solution_primary direct
_atom_sites_solution_secondary difmap
_audit_conform_dict_location ftp://ftp.iucr.org/pub/cif_core.dic
_audit_conform_dict_name cif_core.dic
_audit_conform_dict_version 2.3
_audit_creation_date 2005-06-03T11:56:01-00:00
_audit_creation_method 'WinGX routine CIF_UPDATE'
_cell_angle_alpha 90
_cell_angle_beta 93.106(2)
_cell_angle_gamma 90
_cell_formula_units_Z 2
_cell_length_a 12.9282(3)
_cell_length_b 14.3909(5)
_cell_length_c 18.0915(5)
_cell_measurement_reflns_used 62399
_cell_measurement_temperature 173(2)
_cell_measurement_theta_max 26.022
_cell_measurement_theta_min 3.395
_cell_measurement_wavelength 0.71073
_cell_volume 3360.95(17)
_computing_cell_refinement 'HKL Scalepack (Otwinowski & Minor 1997)'
_computing_data_collection 'Collect (Nonius BV, 1997-2000)'
_computing_data_reduction 'HKL Denzo and Scalepack (Otwinowski & Minor 1997)'
_computing_molecular_graphics 'Ortep-3 for Windows (Farrugia, 1997)'
_computing_publication_material 'WinGX publication routines (Farrugia, 1999)'
_computing_structure_refinement 'SHELXL-97 (Sheldrick, 1997)'
_computing_structure_solution 'SHELXS-86 (Sheldrick, 1986)'
_diffrn_ambient_temperature 173(2)
_diffrn_detector 'CCD plate'
_diffrn_detector_area_resol_mean 9
_diffrn_measured_fraction_theta_full 0.996
_diffrn_measured_fraction_theta_max 0.996
_diffrn_measurement_device '95mm CCD camera on \k-goniostat'
_diffrn_measurement_device_type KappaCCD
_diffrn_measurement_method 'CCD rotation images, thick slices'
_diffrn_orient_matrix_type 'by Nonius Collect from scalepack cell'
_diffrn_orient_matrix_UB_11 -0.491013E-1
_diffrn_orient_matrix_UB_12 0.434815E-1
_diffrn_orient_matrix_UB_13 -0.270302E-1
_diffrn_orient_matrix_UB_21 0.225984E-1
_diffrn_orient_matrix_UB_22 0.512674E-1
_diffrn_orient_matrix_UB_23 0.345232E-1
_diffrn_orient_matrix_UB_31 0.554894E-1
_diffrn_orient_matrix_UB_32 0.175968E-1
_diffrn_orient_matrix_UB_33 -0.337904E-1
_diffrn_radiation_monochromator graphite
_diffrn_radiation_probe x-ray
_diffrn_radiation_type MoK\a
_diffrn_radiation_wavelength 0.71073
_diffrn_reflns_av_R_equivalents 0.0719
_diffrn_reflns_av_unetI/netI 0.0726
_diffrn_reflns_limit_h_max 15
_diffrn_reflns_limit_h_min -15
_diffrn_reflns_limit_k_max 17
_diffrn_reflns_limit_k_min -17
_diffrn_reflns_limit_l_max 22
_diffrn_reflns_limit_l_min -22
_diffrn_reflns_number 51794
_diffrn_reflns_theta_full 26.05
_diffrn_reflns_theta_max 26.05
_diffrn_reflns_theta_min 3.4
_diffrn_source 'Enraf Nonius FR590'
_exptl_absorpt_coefficient_mu 1.8
_exptl_absorpt_correction_T_max 0.8973
_exptl_absorpt_correction_T_min 0.7779
_exptl_absorpt_correction_type multi-scan
_exptl_absorpt_process_details
;
        [c.f. r.h. blessing, acta cryst. (1995), a51, 33-38]
;
_exptl_crystal_colour black
_exptl_crystal_density_diffrn 1.204
_exptl_crystal_density_method 'not measured'
_exptl_crystal_description prism
_exptl_crystal_F_000 1272
_exptl_crystal_size_max 0.1
_exptl_crystal_size_mid 0.1
_exptl_crystal_size_min 0.05
_refine_diff_density_max 1.1
_refine_diff_density_min -0.535
_refine_diff_density_rms 0.124
_refine_ls_abs_structure_details 'Flack H D (1983), Acta Cryst. A39, 876-881'
_refine_ls_abs_structure_Flack -0.025(19)
_refine_ls_extinction_method none
_refine_ls_goodness_of_fit_ref 1.062
_refine_ls_hydrogen_treatment constr
_refine_ls_matrix_type full
_refine_ls_number_parameters 573
_refine_ls_number_reflns 13142
_refine_ls_number_restraints 16
_refine_ls_restrained_S_all 1.061
_refine_ls_R_factor_all 0.092
_refine_ls_R_factor_gt 0.055
_refine_ls_shift/su_max 0.003
_refine_ls_shift/su_mean 0
_refine_ls_structure_factor_coef Fsqd
_refine_ls_weighting_details 'calc w=1/[\s^2^(Fo^2^)+(0.0748P)^2^+2.1488P] where P=(Fo^2^+2Fc^2^)/3'
_refine_ls_weighting_scheme calc
_refine_ls_wR_factor_gt 0.1305
_refine_ls_wR_factor_ref 0.1473
_reflns_number_gt 9436
_reflns_number_total 13142
_reflns_threshold_expression >2sigma(I)
_cod_data_source_file om900520h_si_004.cif
_cod_data_source_block jun505
_cod_original_sg_symbol_H-M P2(1)
_cod_database_code 4069938

loop_
_symmetry_equiv_pos_as_xyz
'x, y, z'
'-x, y+1/2, -z'

loop_
_atom_site_label
_atom_site_type_symbol
_atom_site_fract_x
_atom_site_fract_y
_atom_site_fract_z
_atom_site_U_iso_or_equiv
_atom_site_adp_type
_atom_site_occupancy
_atom_site_symmetry_multiplicity
_atom_site_calc_flag
_atom_site_refinement_flags
_atom_site_disorder_assembly
_atom_site_disorder_group
Sm1 Sm 0.14585(3) 0.71722(3) 0.151617(19) 0.03666(14) Uani 1 1 d . A .
Sm2 Sm 0.34650(3) 0.72336(3) 0.359441(19) 0.03621(13) Uani 1 1 d . A .
Si1 Si 0.00639(18) 0.7646(2) 0.36047(13) 0.0498(7) Uani 1 1 d . . .
Si2 Si 0.43856(17) 0.8803(2) 0.15771(14) 0.0444(6) Uani 1 1 d . A .
O1 O 0.0305(5) 0.8697(6) 0.1222(4) 0.0589(19) Uani 1 1 d . . .
O2 O 0.3457(5) 0.8794(6) 0.4358(4) 0.065(2) Uani 1 1 d . . .
C1 C 0.1284(6) 0.7464(7) 0.3093(5) 0.033(3) Uani 1 1 d . A .
C2 C 0.1795(7) 0.8257(7) 0.2845(5) 0.030(2) Uani 1 1 d . . .
H2 H 0.1458 0.8806 0.2999 0.036 Uiso 1 1 calc R A .
C3 C 0.2666(7) 0.8486(8) 0.2431(5) 0.035(2) Uani 1 1 d . A .
H3 H 0.2744 0.9141 0.2391 0.042 Uiso 1 1 calc R . .
C4 C 0.3443(7) 0.8019(8) 0.2064(6) 0.034(3) Uani 1 1 d . . .
C5 C 0.3622(6) 0.7030(9) 0.1994(4) 0.040(3) Uani 1 1 d . A .
H5 H 0.42 0.6892 0.1711 0.048 Uiso 1 1 calc R . .
C6 C 0.3136(9) 0.6231(9) 0.2248(6) 0.045(3) Uani 1 1 d . . .
H6 H 0.3475 0.5681 0.2099 0.055 Uiso 1 1 calc R A .
C7 C 0.2270(9) 0.6028(9) 0.2669(6) 0.041(3) Uani 1 1 d . A .
H7 H 0.2178 0.5377 0.2722 0.049 Uiso 1 1 calc R . .
C8 C 0.1526(8) 0.6520(8) 0.3022(6) 0.039(3) Uani 1 1 d . . .
H8 H 0.1073 0.6129 0.3277 0.046 Uiso 1 1 calc R A .
C9 C -0.0459(7) 0.8860(8) 0.3429(6) 0.064(3) Uani 1 1 d . A .
H9 H -0.0273 0.9026 0.2916 0.077 Uiso 1 1 calc R . .
C10 C 0.0026(10) 0.9622(11) 0.3937(8) 0.116(6) Uani 1 1 d . . .
H10A H 0.0783 0.9584 0.3935 0.174 Uiso 1 1 calc R A .
H10B H -0.0192 0.9532 0.4442 0.174 Uiso 1 1 calc R . .
H10C H -0.0204 1.0234 0.3755 0.174 Uiso 1 1 calc R . .
C11 C -0.1650(7) 0.8995(10) 0.3443(7) 0.085(4) Uani 1 1 d . . .
H11A H -0.2001 0.8544 0.3109 0.128 Uiso 1 1 calc R A .
H11B H -0.1833 0.9627 0.328 0.128 Uiso 1 1 calc R . .
H11C H -0.1869 0.89 0.3947 0.128 Uiso 1 1 calc R . .
C12 C -0.0993(7) 0.6829(8) 0.3236(7) 0.068(3) Uani 1 1 d . A .
H12 H -0.1644 0.7066 0.3443 0.082 Uiso 1 1 calc R . .
C13 C -0.1161(8) 0.6923(9) 0.2404(7) 0.090(4) Uani 1 1 d . . .
H13A H -0.1196 0.7583 0.2271 0.135 Uiso 1 1 calc R A .
H13B H -0.1811 0.6617 0.2241 0.135 Uiso 1 1 calc R . .
H13C H -0.0584 0.663 0.2163 0.135 Uiso 1 1 calc R . .
C14 C -0.0947(10) 0.5779(11) 0.3445(11) 0.127(7) Uani 1 1 d . . .
H14A H -0.0851 0.5715 0.3983 0.19 Uiso 1 1 calc R A .
H14B H -0.0367 0.5484 0.3209 0.19 Uiso 1 1 calc R . .
H14C H -0.1596 0.5477 0.3274 0.19 Uiso 1 1 calc R . .
C18 C 0.5287(8) 0.8104(8) 0.0980(6) 0.064(3) Uani 1 1 d . . .
H18 H 0.4851 0.7601 0.0742 0.076 Uiso 1 1 calc R A .
C19 C 0.5752(9) 0.8619(10) 0.0360(7) 0.090(4) Uani 1 1 d . A .
H19A H 0.5203 0.8941 0.0066 0.136 Uiso 1 1 calc R . .
H19B H 0.6103 0.818 0.0045 0.136 Uiso 1 1 calc R . .
H19C H 0.6253 0.9075 0.0564 0.136 Uiso 1 1 calc R . .
C20 C 0.6167(8) 0.7602(9) 0.1442(7) 0.082(4) Uani 1 1 d . A .
H20A H 0.587 0.725 0.1843 0.123 Uiso 1 1 calc R . .
H20B H 0.6656 0.8064 0.1653 0.123 Uiso 1 1 calc R . .
H20C H 0.6531 0.7177 0.1123 0.123 Uiso 1 1 calc R . .
C21 C 0.5111(7) 0.9543(7) 0.2305(6) 0.056(3) Uani 1 1 d . . .
H21 H 0.4596 0.9998 0.2483 0.067 Uiso 1 1 calc R A .
C22 C 0.6012(8) 1.0132(10) 0.2009(8) 0.097(4) Uani 1 1 d . A .
H22A H 0.5755 1.0495 0.158 0.145 Uiso 1 1 calc R . .
H22B H 0.6567 0.9717 0.1864 0.145 Uiso 1 1 calc R . .
H22C H 0.6282 1.0553 0.2399 0.145 Uiso 1 1 calc R . .
C23 C 0.5501(8) 0.9004(8) 0.2975(6) 0.067(3) Uani 1 1 d . A .
H23A H 0.4929 0.8649 0.317 0.1 Uiso 1 1 calc R . .
H23B H 0.5779 0.9436 0.3355 0.1 Uiso 1 1 calc R . .
H23C H 0.6049 0.8577 0.2838 0.1 Uiso 1 1 calc R . .
C24 C 0.3539(7) 0.9604(7) 0.0942(5) 0.053(2) Uani 1 1 d . . .
H24 H 0.2996 0.9845 0.1265 0.063 Uiso 1 1 calc R A .
C25 C 0.2957(7) 0.9077(8) 0.0349(5) 0.061(3) Uani 1 1 d . A .
H25A H 0.264 0.8528 0.0562 0.092 Uiso 1 1 calc R . .
H25B H 0.3432 0.8883 -0.0026 0.092 Uiso 1 1 calc R . .
H25C H 0.2414 0.9474 0.0118 0.092 Uiso 1 1 calc R . .
C26 C 0.4049(10) 1.0474(9) 0.0640(8) 0.096(5) Uani 1 1 d . A .
H26A H 0.4412 1.081 0.1048 0.145 Uiso 1 1 calc R . .
H26B H 0.3516 1.0877 0.0404 0.145 Uiso 1 1 calc R . .
H26C H 0.4545 1.0294 0.0276 0.145 Uiso 1 1 calc R . .
C27 C 0.0563(8) 0.5540(7) 0.0830(5) 0.052(3) Uani 1 1 d . . .
C28 C 0.1630(8) 0.5491(8) 0.0686(5) 0.052(3) Uani 1 1 d . A .
C29 C 0.1840(7) 0.6228(7) 0.0193(5) 0.050(2) Uani 1 1 d . . .
C30 C 0.0909(8) 0.6712(7) 0.0033(5) 0.054(3) Uani 1 1 d . A .
C31 C 0.0116(8) 0.6278(8) 0.0422(5) 0.057(3) Uani 1 1 d . A .
C32 C 0.0020(11) 0.4843(9) 0.1283(7) 0.084(4) Uani 1 1 d . A .
H32A H -0.0648 0.5096 0.1417 0.127 Uiso 1 1 calc R . .
H32B H 0.0447 0.4704 0.1733 0.127 Uiso 1 1 calc R . .
H32C H -0.0094 0.4272 0.0995 0.127 Uiso 1 1 calc R . .
C33 C 0.2339(10) 0.4739(7) 0.0914(6) 0.072(3) Uani 1 1 d . . .
H33A H 0.2201 0.4543 0.1418 0.107 Uiso 1 1 calc R A .
H33B H 0.3055 0.4959 0.0902 0.107 Uiso 1 1 calc R . .
H33C H 0.2236 0.4212 0.0575 0.107 Uiso 1 1 calc R . .
C34 C 0.2888(9) 0.6407(9) -0.0136(6) 0.082(4) Uani 1 1 d . A .
H34A H 0.2904 0.61 -0.0619 0.123 Uiso 1 1 calc R . .
H34B H 0.3443 0.6157 0.0197 0.123 Uiso 1 1 calc R . .
H34C H 0.2988 0.7077 -0.0196 0.123 Uiso 1 1 calc R . .
C35 C 0.0786(9) 0.7514(9) -0.0515(6) 0.083(4) Uani 1 1 d . . .
H35A H 0.1259 0.7424 -0.0915 0.125 Uiso 1 1 calc R A .
H35B H 0.095 0.81 -0.026 0.125 Uiso 1 1 calc R . .
H35C H 0.0071 0.7532 -0.0723 0.125 Uiso 1 1 calc R . .
C36 C -0.1048(8) 0.6486(10) 0.0346(7) 0.086(4) Uani 1 1 d . . .
H36A H -0.1397 0.6006 0.0039 0.129 Uiso 1 1 calc R A .
H36B H -0.1158 0.7094 0.0112 0.129 Uiso 1 1 calc R . .
H36C H -0.1331 0.649 0.0837 0.129 Uiso 1 1 calc R . .
C37 C 0.3938(8) 0.5688(8) 0.4589(6) 0.056(3) Uani 1 1 d . . .
C38 C 0.4484(7) 0.5516(8) 0.3958(6) 0.052(3) Uani 1 1 d . A .
C39 C 0.5271(7) 0.6245(8) 0.3959(6) 0.056(3) Uani 1 1 d . . .
C40 C 0.5155(8) 0.6816(7) 0.4560(6) 0.058(3) Uani 1 1 d . A .
C41 C 0.4333(8) 0.6475(8) 0.4977(6) 0.056(3) Uani 1 1 d . A .
C42 C 0.3084(9) 0.5094(9) 0.4849(8) 0.091(4) Uani 1 1 d . A .
H42A H 0.2415 0.5381 0.4707 0.136 Uiso 1 1 calc R . .
H42B H 0.3155 0.5034 0.5389 0.136 Uiso 1 1 calc R . .
H42C H 0.312 0.4477 0.4622 0.136 Uiso 1 1 calc R . .
C43 C 0.4408(10) 0.4706(8) 0.3466(7) 0.078(4) Uani 1 1 d . . .
H43A H 0.495 0.4258 0.3615 0.117 Uiso 1 1 calc R A .
H43B H 0.4495 0.4904 0.2955 0.117 Uiso 1 1 calc R . .
H43C H 0.3727 0.4415 0.35 0.117 Uiso 1 1 calc R . .
C44 C 0.6084(9) 0.6331(10) 0.3386(7) 0.090(4) Uani 1 1 d . A .
H44A H 0.5937 0.6879 0.3077 0.136 Uiso 1 1 calc R . .
H44B H 0.6068 0.5774 0.3074 0.136 Uiso 1 1 calc R . .
H44C H 0.6771 0.6394 0.3638 0.136 Uiso 1 1 calc R . .
C45 C 0.5896(10) 0.7647(9) 0.4770(7) 0.092(4) Uani 1 1 d . . .
H45A H 0.6115 0.7608 0.5296 0.139 Uiso 1 1 calc R A .
H45B H 0.5531 0.8235 0.4673 0.139 Uiso 1 1 calc R . .
H45C H 0.6506 0.7618 0.4471 0.139 Uiso 1 1 calc R . .
C46 C 0.4059(10) 0.6784(10) 0.5746(5) 0.090(5) Uani 1 1 d . . .
H46A H 0.4388 0.6367 0.6117 0.135 Uiso 1 1 calc R A .
H46B H 0.3305 0.6764 0.5782 0.135 Uiso 1 1 calc R . .
H46C H 0.4306 0.742 0.5835 0.135 Uiso 1 1 calc R . .
C47 C 0.0655(9) 0.9598(10) 0.1288(8) 0.079(4) Uani 1 1 d . . .
H47A H 0.0919 0.9813 0.0814 0.095 Uiso 1 1 calc R . .
H47B H 0.1224 0.9639 0.1676 0.095 Uiso 1 1 calc R . .
C48 C -0.0232(10) 1.0180(9) 0.1492(6) 0.079(4) Uani 1 1 d . . .
H48A H -0.0181 1.0328 0.2027 0.095 Uiso 1 1 calc R . .
H48B H -0.0251 1.0768 0.1207 0.095 Uiso 1 1 calc R . .
C49 C -0.1162(9) 0.9618(10) 0.1305(7) 0.085(4) Uani 1 1 d . . .
H49A H -0.1515 0.9438 0.1755 0.102 Uiso 1 1 calc R . .
H49B H -0.1656 0.9958 0.0966 0.102 Uiso 1 1 calc R . .
C50 C -0.0738(10) 0.8800(10) 0.0939(7) 0.095(4) Uani 1 1 d . . .
H50A H -0.1146 0.8239 0.1048 0.114 Uiso 1 1 calc R . .
H50B H -0.076 0.8892 0.0396 0.114 Uiso 1 1 calc R . .
C51 C 0.3625(13) 0.9745(10) 0.4148(9) 0.108(5) Uani 1 1 d U . .
H51A H 0.3479 0.982 0.3609 0.13 Uiso 1 1 calc R . .
H51B H 0.4356 0.9921 0.4266 0.13 Uiso 1 1 calc R . .
C52 C 0.2930(11) 1.0349(11) 0.4557(10) 0.111(5) Uani 1 1 d U . .
H52A H 0.3288 1.092 0.4738 0.133 Uiso 1 1 calc R . .
H52B H 0.2303 1.0521 0.4249 0.133 Uiso 1 1 calc R . .
C53 C 0.2692(14) 0.9778(14) 0.5133(10) 0.127(6) Uani 1 1 d U . .
H53A H 0.1932 0.9691 0.5127 0.152 Uiso 1 1 calc R . .
H53B H 0.2918 1.0076 0.5608 0.152 Uiso 1 1 calc R . .
C54 C 0.3183(17) 0.8897(15) 0.5081(9) 0.150(7) Uani 1 1 d U . .
H54A H 0.3805 0.8868 0.5424 0.181 Uiso 1 1 calc R . .
H54B H 0.2702 0.8396 0.5213 0.181 Uiso 1 1 calc R . .
C15 C 0.0245(13) 0.719(2) 0.4598(9) 0.063(5) Uiso 0.57(2) 1 d P A 1
H15 H 0.0507 0.7785 0.4819 0.076 Uiso 0.57(2) 1 calc PR A 1
C16 C -0.0785(13) 0.7179(19) 0.5002(9) 0.070(5) Uiso 0.57(2) 1 d P A 1
H16A H -0.128 0.7606 0.4752 0.105 Uiso 0.57(2) 1 calc PR A 1
H16B H -0.0651 0.7376 0.5517 0.105 Uiso 0.57(2) 1 calc PR A 1
H16C H -0.1073 0.6549 0.4992 0.105 Uiso 0.57(2) 1 calc PR A 1
C17 C 0.0943(15) 0.6683(16) 0.4903(11) 0.067(6) Uiso 0.57(2) 1 d P A 1
H17A H 0.1585 0.6756 0.4644 0.101 Uiso 0.57(2) 1 calc PR A 1
H17B H 0.0724 0.6031 0.488 0.101 Uiso 0.57(2) 1 calc PR A 1
H17C H 0.1063 0.687 0.5422 0.101 Uiso 0.57(2) 1 calc PR A 1
C1S C 0.156(3) 0.695(3) -0.278(2) 0.36(2) Uiso 1 1 d D B 1
H1S1 H 0.0913 0.6851 -0.3073 0.537 Uiso 1 1 calc R B 1
H1S2 H 0.1486 0.6738 -0.2271 0.537 Uiso 1 1 calc R B 1
H1S3 H 0.2123 0.6611 -0.2999 0.537 Uiso 1 1 calc R B 1
C2S C 0.182(3) 0.799(2) -0.277(2) 0.261(16) Uiso 1 1 d D B 1
H2S1 H 0.1289 0.8358 -0.2525 0.314 Uiso 1 1 calc R B 1
H2S2 H 0.1912 0.8233 -0.3272 0.314 Uiso 1 1 calc R B 1
C3S C 0.284(2) 0.792(2) -0.2301(18) 0.255(15) Uiso 1 1 d D B 1
H3S1 H 0.278 0.7494 -0.1879 0.306 Uiso 1 1 calc R B 1
H3S2 H 0.3411 0.7704 -0.2604 0.306 Uiso 1 1 calc R B 1
C4S C 0.304(2) 0.891(2) -0.2033(16) 0.230(12) Uiso 1 1 d D B 1
H4S1 H 0.26 0.9088 -0.1626 0.276 Uiso 1 1 calc R B 1
H4S2 H 0.2971 0.9372 -0.2438 0.276 Uiso 1 1 calc R B 1
C5S C 0.417(3) 0.876(3) -0.177(2) 0.34(2) Uiso 1 1 d D B 1
H5S1 H 0.4646 0.8662 -0.2168 0.406 Uiso 1 1 calc R B 1
H5S2 H 0.4266 0.828 -0.1375 0.406 Uiso 1 1 calc R B 1
C6S C 0.413(3) 0.976(3) -0.1477(18) 0.290(17) Uiso 1 1 d D B 1
H6S1 H 0.4815 0.9925 -0.1255 0.435 Uiso 1 1 calc R B 1
H6S2 H 0.3615 0.9802 -0.1104 0.435 Uiso 1 1 calc R B 1
H6S3 H 0.3949 1.0178 -0.1888 0.435 Uiso 1 1 calc R B 1
C15A C 0.0363(17) 0.7727(19) 0.4655(12) 0.046(6) Uiso 0.43(2) 1 d P A 2
H15A H 0.0605 0.8387 0.4674 0.056 Uiso 0.43(2) 1 calc PR A 2
C16A C -0.058(2) 0.784(2) 0.5102(14) 0.071(9) Uiso 0.43(2) 1 d P A 2
H16D H -0.1103 0.82 0.4817 0.106 Uiso 0.43(2) 1 calc PR A 2
H16E H -0.0382 0.8169 0.5563 0.106 Uiso 0.43(2) 1 calc PR A 2
H16F H -0.0855 0.7228 0.5217 0.106 Uiso 0.43(2) 1 calc PR A 2
C17A C 0.1189(16) 0.7343(19) 0.5002(11) 0.056(7) Uiso 0.43(2) 1 d P A 2
H17D H 0.1784 0.7394 0.4692 0.084 Uiso 0.43(2) 1 calc PR A 2
H17E H 0.1048 0.6686 0.5099 0.084 Uiso 0.43(2) 1 calc PR A 2
H17F H 0.1343 0.7666 0.5472 0.084 Uiso 0.43(2) 1 calc PR A 2

loop_
_atom_site_aniso_label
_atom_site_aniso_U_11
_atom_site_aniso_U_22
_atom_site_aniso_U_33
_atom_site_aniso_U_23
_atom_site_aniso_U_13
_atom_site_aniso_U_12
Sm1 0.0293(2) 0.0450(3) 0.0354(2) -0.0019(4) -0.00135(15) 0.0026(3)
Sm2 0.0255(2) 0.0447(3) 0.0380(2) -0.0005(4) -0.00281(15) 0.0016(3)
Si1 0.0276(12) 0.085(2) 0.0379(13) 0.0065(12) 0.0062(10) 0.0038(12)
Si2 0.0273(12) 0.0554(17) 0.0510(14) 0.0097(13) 0.0070(11) -0.0048(11)
O1 0.053(4) 0.056(5) 0.067(5) 0.013(4) -0.010(4) 0.015(4)
O2 0.058(5) 0.076(6) 0.060(5) -0.029(4) 0.002(4) -0.003(4)
C1 0.016(4) 0.051(8) 0.032(4) -0.002(4) 0.000(3) -0.003(4)
C2 0.024(5) 0.042(7) 0.025(5) -0.004(4) 0.009(4) 0.013(4)
C3 0.030(5) 0.032(6) 0.041(6) 0.003(4) -0.005(5) 0.011(4)
C4 0.019(5) 0.044(7) 0.039(6) 0.004(5) -0.007(4) -0.006(4)
C5 0.030(4) 0.060(10) 0.032(4) 0.005(5) 0.008(3) 0.005(5)
C6 0.043(8) 0.045(7) 0.047(7) 0.000(5) -0.005(6) 0.001(5)
C7 0.036(6) 0.056(7) 0.031(5) 0.006(5) -0.001(5) -0.019(6)
C8 0.024(5) 0.055(8) 0.038(6) -0.008(5) 0.004(4) 0.003(5)
C9 0.030(5) 0.085(8) 0.080(7) -0.034(7) 0.010(5) 0.001(5)
C10 0.081(9) 0.144(14) 0.125(12) -0.088(11) 0.027(8) 0.004(9)
C11 0.028(5) 0.099(10) 0.130(11) -0.030(8) 0.016(6) 0.012(6)
C12 0.034(5) 0.082(9) 0.091(8) 0.002(6) 0.020(5) -0.005(5)
C13 0.042(6) 0.097(11) 0.130(11) -0.045(8) 0.001(6) -0.016(6)
C14 0.053(8) 0.104(13) 0.22(2) 0.039(13) 0.010(10) -0.027(8)
C18 0.046(6) 0.075(8) 0.072(7) 0.022(6) 0.022(5) -0.001(5)
C19 0.077(8) 0.117(11) 0.079(8) 0.009(8) 0.027(7) 0.012(8)
C20 0.045(6) 0.110(12) 0.092(8) 0.019(7) 0.021(6) 0.017(6)
C21 0.045(6) 0.052(6) 0.071(7) 0.009(5) 0.003(5) -0.010(5)
C22 0.054(7) 0.105(11) 0.131(12) -0.011(9) 0.004(7) -0.039(7)
C23 0.050(6) 0.080(8) 0.069(7) 0.006(6) -0.003(5) -0.018(6)
C24 0.042(5) 0.056(7) 0.060(6) 0.016(5) 0.005(5) 0.000(5)
C25 0.054(6) 0.074(8) 0.056(6) 0.020(6) 0.004(5) -0.001(5)
C26 0.084(9) 0.089(10) 0.114(10) 0.058(8) -0.027(8) -0.017(7)
C27 0.065(7) 0.049(6) 0.044(6) -0.014(5) -0.002(5) -0.017(5)
C28 0.065(7) 0.047(7) 0.042(5) -0.011(5) -0.008(5) 0.015(5)
C29 0.051(6) 0.052(6) 0.048(5) -0.022(5) 0.006(5) 0.000(5)
C30 0.063(7) 0.063(7) 0.036(5) -0.004(5) -0.008(5) 0.000(6)
C31 0.051(6) 0.076(8) 0.044(6) -0.019(6) -0.007(5) 0.004(6)
C32 0.115(12) 0.056(8) 0.083(9) -0.018(7) 0.011(9) -0.027(8)
C33 0.112(10) 0.049(7) 0.053(6) -0.014(5) -0.007(6) 0.013(7)
C34 0.093(9) 0.095(10) 0.061(7) -0.031(7) 0.033(6) -0.015(7)
C35 0.084(8) 0.096(12) 0.067(7) 0.006(7) -0.017(6) 0.002(7)
C36 0.048(7) 0.109(11) 0.097(9) -0.028(8) -0.035(6) -0.023(7)
C37 0.038(6) 0.075(8) 0.055(7) 0.035(6) -0.001(5) 0.020(6)
C38 0.043(5) 0.054(7) 0.058(6) 0.009(5) -0.009(5) 0.004(5)
C39 0.030(5) 0.082(8) 0.056(6) 0.023(6) 0.001(4) 0.024(5)
C40 0.049(6) 0.060(7) 0.065(6) 0.001(5) -0.015(5) 0.009(5)
C41 0.046(6) 0.070(8) 0.050(6) 0.004(5) -0.015(5) 0.023(5)
C42 0.067(8) 0.095(10) 0.111(11) 0.061(9) 0.007(7) 0.007(7)
C43 0.089(9) 0.049(8) 0.092(9) -0.017(7) -0.030(7) 0.028(7)
C44 0.064(8) 0.106(11) 0.104(10) 0.035(8) 0.021(7) 0.031(7)
C45 0.083(8) 0.077(9) 0.111(10) -0.008(7) -0.055(8) -0.005(7)
C46 0.098(9) 0.129(14) 0.040(6) 0.003(6) -0.015(6) 0.028(8)
C47 0.050(7) 0.084(11) 0.103(10) 0.039(8) -0.011(7) -0.002(7)
C48 0.103(10) 0.070(9) 0.062(7) -0.009(6) -0.007(7) 0.020(8)
C49 0.055(7) 0.118(12) 0.082(9) 0.025(8) 0.011(6) 0.032(8)
C50 0.103(10) 0.092(11) 0.087(9) 0.014(8) -0.036(8) 0.004(9)
C51 0.126(13) 0.080(11) 0.120(12) -0.024(9) 0.025(9) -0.019(9)
C52 0.067(9) 0.081(10) 0.182(16) -0.058(9) -0.023(9) 0.002(7)
C53 0.105(12) 0.147(14) 0.128(13) -0.098(11) 0.012(10) -0.018(11)
C54 0.21(2) 0.152(14) 0.080(11) -0.020(10) -0.041(13) 0.024(14)

loop_
_atom_type_symbol
_atom_type_description
_atom_type_scat_dispersion_real
_atom_type_scat_dispersion_imag
_atom_type_scat_source
C C 0.0033 0.0016 'International Tables Vol C Tables 4.2.6.8 and 6.1.1.4'
H H 0 0 'International Tables Vol C Tables 4.2.6.8 and 6.1.1.4'
Si Si 0.0817 0.0704 'International Tables Vol C Tables 4.2.6.8 and 6.1.1.4'
Sm Sm -0.1638 3.4418 'International Tables Vol C Tables 4.2.6.8 and 6.1.1.4'
O O 0.0106 0.006 'International Tables Vol C Tables 4.2.6.8 and 6.1.1.4'

loop_
_geom_angle_atom_site_label_1
_geom_angle_atom_site_label_2
_geom_angle_atom_site_label_3
_geom_angle
O1 Sm1 C7 143.5(3)
O1 Sm1 C30 84.0(3)
C7 Sm1 C30 129.2(3)
O1 Sm1 C29 110.2(3)
C7 Sm1 C29 105.8(3)
C30 Sm1 C29 28.9(3)
O1 Sm1 C6 152.5(3)
C7 Sm1 C6 29.1(3)
C30 Sm1 C6 118.7(3)
C29 Sm1 C6 90.1(3)
O1 Sm1 C28 130.0(2)
C7 Sm1 C28 81.8(3)
C30 Sm1 C28 47.5(3)
C29 Sm1 C28 28.9(3)
C6 Sm1 C28 76.2(3)
O1 Sm1 C31 85.5(3)
C7 Sm1 C31 115.9(3)
C30 Sm1 C31 28.9(3)
C29 Sm1 C31 47.5(3)
C6 Sm1 C31 121.9(3)
C28 Sm1 C31 47.1(3)
O1 Sm1 C27 112.1(3)
C7 Sm1 C27 88.1(3)
C30 Sm1 C27 47.2(3)
C29 Sm1 C27 47.4(3)
C6 Sm1 C27 95.3(3)
C28 Sm1 C27 28.7(3)
C31 Sm1 C27 28.2(3)
O1 Sm1 C8 116.2(3)
C7 Sm1 C8 28.0(3)
C30 Sm1 C8 144.9(3)
C29 Sm1 C8 130.5(3)
C6 Sm1 C8 54.3(3)
C28 Sm1 C8 102.8(3)
C31 Sm1 C8 119.6(3)
C27 Sm1 C8 97.7(3)
O1 Sm1 C2 77.3(2)
C7 Sm1 C2 70.5(3)
C30 Sm1 C2 160.3(3)
C29 Sm1 C2 160.9(3)
C6 Sm1 C2 78.0(3)
C28 Sm1 C2 152.1(3)
C31 Sm1 C2 151.4(3)
C27 Sm1 C2 147.5(3)
C8 Sm1 C2 52.5(3)
O1 Sm1 C5 129.4(3)
C7 Sm1 C5 54.6(3)
C30 Sm1 C5 117.3(3)
C29 Sm1 C5 90.5(3)
C6 Sm1 C5 28.3(3)
C28 Sm1 C5 89.8(3)
C31 Sm1 C5 135.6(3)
C27 Sm1 C5 115.6(3)
C8 Sm1 C5 73.4(3)
C2 Sm1 C5 71.9(3)
O1 Sm1 C1 90.2(2)
C7 Sm1 C1 53.3(3)
C30 Sm1 C1 160.1(3)
C29 Sm1 C1 158.5(3)
C6 Sm1 C1 73.0(3)
C28 Sm1 C1 130.6(3)
C31 Sm1 C1 131.8(3)
C27 Sm1 C1 119.5(3)
C8 Sm1 C1 28.0(3)
C2 Sm1 C1 28.1(3)
C5 Sm1 C1 80.9(2)
O2 Sm2 C39 109.8(3)
O2 Sm2 C40 83.1(3)
C39 Sm2 C40 28.6(3)
O2 Sm2 C7 145.0(3)
C39 Sm2 C7 104.6(4)
C40 Sm2 C7 128.8(3)
O2 Sm2 C6 151.2(3)
C39 Sm2 C6 91.6(3)
C40 Sm2 C6 120.2(3)
C7 Sm2 C6 29.0(3)
O2 Sm2 C8 117.9(3)
C39 Sm2 C8 127.7(3)
C40 Sm2 C8 142.5(3)
C7 Sm2 C8 28.2(3)
C6 Sm2 C8 54.4(3)
O2 Sm2 C38 129.1(3)
C39 Sm2 C38 30.0(3)
C40 Sm2 C38 48.3(3)
C7 Sm2 C38 80.5(3)
C6 Sm2 C38 78.7(3)
C8 Sm2 C38 99.0(3)
O2 Sm2 C2 77.7(3)
C39 Sm2 C2 165.4(3)
C40 Sm2 C2 160.7(3)
C7 Sm2 C2 70.3(3)
C6 Sm2 C2 77.5(3)
C8 Sm2 C2 52.7(3)
C38 Sm2 C2 150.6(3)
O2 Sm2 C41 83.2(3)
C39 Sm2 C41 47.3(3)
C40 Sm2 C41 28.9(3)
C7 Sm2 C41 117.1(3)
C6 Sm2 C41 125.5(3)
C8 Sm2 C41 118.0(3)
C38 Sm2 C41 47.5(3)
C2 Sm2 C41 147.3(3)
O2 Sm2 C37 109.5(3)
C39 Sm2 C37 46.8(3)
C40 Sm2 C37 46.8(3)
C7 Sm2 C37 89.2(3)
C6 Sm2 C37 99.1(4)
C8 Sm2 C37 95.8(3)
C38 Sm2 C37 28.0(3)
C2 Sm2 C37 143.9(3)
C41 Sm2 C37 28.2(3)
O2 Sm2 C3 80.8(3)
C39 Sm2 C3 138.3(3)
C40 Sm2 C3 145.1(3)
C7 Sm2 C3 77.9(3)
C6 Sm2 C3 70.4(3)
C8 Sm2 C3 72.0(3)
C38 Sm2 C3 147.2(3)
C2 Sm2 C3 28.4(2)
C41 Sm2 C3 163.9(3)
C37 Sm2 C3 167.0(3)
O2 Sm2 C5 127.3(3)
C39 Sm2 C5 94.7(3)
C40 Sm2 C5 120.3(3)
C7 Sm2 C5 54.2(3)
C6 Sm2 C5 28.0(3)
C8 Sm2 C5 73.2(3)
C38 Sm2 C5 94.9(3)
C2 Sm2 C5 71.2(3)
C41 Sm2 C5 140.5(3)
C37 Sm2 C5 120.8(3)
C3 Sm2 C5 52.3(3)
C1 Si1 C9 110.2(5)
C1 Si1 C12 110.3(4)
C9 Si1 C12 105.7(5)
C1 Si1 C15 110.4(6)
C9 Si1 C15 119.9(9)
C12 Si1 C15 99.5(8)
C1 Si1 C15A 111.3(7)
C9 Si1 C15A 99.3(9)
C12 Si1 C15A 119.2(9)
C21 Si2 C4 108.3(4)
C21 Si2 C18 113.1(5)
C4 Si2 C18 111.8(5)
C21 Si2 C24 108.7(5)
C4 Si2 C24 105.8(4)
C18 Si2 C24 108.7(5)
C47 O1 C50 103.5(9)
C47 O1 Sm1 125.1(6)
C50 O1 Sm1 131.3(8)
C54 O2 C51 101.4(12)
C54 O2 Sm2 126.5(11)
C51 O2 Sm2 131.8(7)
C8 C1 C2 130.3(9)
C8 C1 Si1 112.1(6)
C2 C1 Si1 117.7(7)
C8 C1 Sm1 74.9(6)
C2 C1 Sm1 74.9(5)
Si1 C1 Sm1 127.8(4)
C8 C1 Sm2 72.7(6)
C2 C1 Sm2 74.3(5)
Si1 C1 Sm2 132.7(4)
Sm1 C1 Sm2 99.3(3)
C1 C2 C3 139.0(10)
C1 C2 Sm1 77.0(6)
C3 C2 Sm1 77.0(6)
C1 C2 Sm2 77.8(5)
C3 C2 Sm2 76.8(5)
Sm1 C2 Sm2 101.0(3)
C1 C2 H2 110.5
C3 C2 H2 110.5
Sm1 C2 H2 130.1
Sm2 C2 H2 128.9
C4 C3 C2 138.0(11)
C4 C3 Sm1 78.2(6)
C2 C3 Sm1 74.5(6)
C4 C3 Sm2 79.1(6)
C2 C3 Sm2 74.8(5)
Sm1 C3 Sm2 99.6(3)
C4 C3 H3 111
C2 C3 H3 111
Sm1 C3 H3 131.1
Sm2 C3 H3 129.2
C3 C4 C5 129.3(10)
C3 C4 Si2 115.2(9)
C5 C4 Si2 115.6(7)
C3 C4 Sm1 74.1(6)
C5 C4 Sm1 72.9(5)
Si2 C4 Sm1 130.6(5)
C3 C4 Sm2 73.4(6)
C5 C4 Sm2 73.5(5)
Si2 C4 Sm2 132.6(4)
Sm1 C4 Sm2 96.8(3)
C6 C5 C4 134.6(9)
C6 C5 Sm1 73.3(6)
C4 C5 Sm1 78.5(5)
C6 C5 Sm2 72.6(6)
C4 C5 Sm2 78.2(6)
Sm1 C5 Sm2 99.9(2)
C6 C5 H5 112.7
C4 C5 H5 112.7
Sm1 C5 H5 129.1
Sm2 C5 H5 130.7
C5 C6 C7 136.6(11)
C5 C6 Sm1 78.4(6)
C7 C6 Sm1 75.0(6)
C5 C6 Sm2 79.4(6)
C7 C6 Sm2 74.3(6)
Sm1 C6 Sm2 103.5(4)
C5 C6 H6 111.7
C7 C6 H6 111.7
Sm1 C6 H6 128.4
Sm2 C6 H6 127.9
C8 C7 C6 137.2(11)
C8 C7 Sm2 77.4(7)
C6 C7 Sm2 76.6(6)
C8 C7 Sm1 78.5(7)
C6 C7 Sm1 75.8(6)
Sm2 C7 Sm1 104.5(4)
C8 C7 H7 111.4
C6 C7 H7 111.4
Sm2 C7 H7 128
Sm1 C7 H7 127.4
C7 C8 C1 134.9(11)
C7 C8 Sm2 74.4(6)
C1 C8 Sm2 79.3(6)
C7 C8 Sm1 73.4(6)
C1 C8 Sm1 77.0(7)
Sm2 C8 Sm1 102.0(4)
C7 C8 H8 112.6
C1 C8 H8 112.6
Sm2 C8 H8 126.2
Sm1 C8 H8 131.6
C10 C9 C11 105.9(9)
C10 C9 Si1 115.2(8)
C11 C9 Si1 117.2(8)
C10 C9 H9 105.9
C11 C9 H9 105.9
Si1 C9 H9 105.9
C9 C10 H10A 109.5
C9 C10 H10B 109.5
H10A C10 H10B 109.5
C9 C10 H10C 109.5
H10A C10 H10C 109.5
H10B C10 H10C 109.5
C9 C11 H11A 109.5
C9 C11 H11B 109.5
H11A C11 H11B 109.5
C9 C11 H11C 109.5
H11A C11 H11C 109.5
H11B C11 H11C 109.5
C13 C12 C14 109.2(11)
C13 C12 Si1 110.8(7)
C14 C12 Si1 120.0(8)
C13 C12 H12 105.2
C14 C12 H12 105.2
Si1 C12 H12 105.2
C12 C13 H13A 109.5
C12 C13 H13B 109.5
H13A C13 H13B 109.5
C12 C13 H13C 109.5
H13A C13 H13C 109.5
H13B C13 H13C 109.5
C12 C14 H14A 109.5
C12 C14 H14B 109.5
H14A C14 H14B 109.5
C12 C14 H14C 109.5
H14A C14 H14C 109.5
H14B C14 H14C 109.5
C19 C18 C20 108.8(8)
C19 C18 Si2 116.3(8)
C20 C18 Si2 113.0(8)
C19 C18 H18 106
C20 C18 H18 106
Si2 C18 H18 106
C18 C19 H19A 109.5
C18 C19 H19B 109.5
H19A C19 H19B 109.5
C18 C19 H19C 109.5
H19A C19 H19C 109.5
H19B C19 H19C 109.5
C18 C20 H20A 109.5
C18 C20 H20B 109.5
H20A C20 H20B 109.5
C18 C20 H20C 109.5
H20A C20 H20C 109.5
H20B C20 H20C 109.5
C23 C21 C22 109.4(8)
C23 C21 Si2 113.7(7)
C22 C21 Si2 114.7(8)
C23 C21 H21 106.1
C22 C21 H21 106.1
Si2 C21 H21 106.1
C21 C22 H22A 109.5
C21 C22 H22B 109.5
H22A C22 H22B 109.5
C21 C22 H22C 109.5
H22A C22 H22C 109.5
H22B C22 H22C 109.5
C21 C23 H23A 109.5
C21 C23 H23B 109.5
H23A C23 H23B 109.5
C21 C23 H23C 109.5
H23A C23 H23C 109.5
H23B C23 H23C 109.5
C25 C24 C26 111.8(9)
C25 C24 Si2 112.1(7)
C26 C24 Si2 117.5(7)
C25 C24 H24 104.7
C26 C24 H24 104.7
Si2 C24 H24 104.7
C24 C25 H25A 109.5
C24 C25 H25B 109.5
H25A C25 H25B 109.5
C24 C25 H25C 109.5
H25A C25 H25C 109.5
H25B C25 H25C 109.5
C24 C26 H26A 109.5
C24 C26 H26B 109.5
H26A C26 H26B 109.5
C24 C26 H26C 109.5
H26A C26 H26C 109.5
H26B C26 H26C 109.5
C31 C27 C28 108.6(9)
C31 C27 C32 127.3(11)
C28 C27 C32 123.9(11)
C31 C27 Sm1 75.7(6)
C28 C27 Sm1 75.4(6)
C32 C27 Sm1 120.2(7)
C27 C28 C29 107.4(9)
C27 C28 C33 125.8(11)
C29 C28 C33 126.2(10)
C27 C28 Sm1 76.0(6)
C29 C28 Sm1 73.8(5)
C33 C28 Sm1 122.8(6)
C30 C29 C28 108.0(9)
C30 C29 C34 127.0(10)
C28 C29 C34 124.9(10)
C30 C29 Sm1 75.5(5)
C28 C29 Sm1 77.3(5)
C34 C29 Sm1 116.7(6)
C29 C30 C31 108.2(9)
C29 C30 C35 124.5(10)
C31 C30 C35 127.1(10)
C29 C30 Sm1 75.6(5)
C31 C30 Sm1 77.5(5)
C35 C30 Sm1 116.9(7)
C27 C31 C30 107.8(9)
C27 C31 C36 124.8(11)
C30 C31 C36 127.0(11)
C27 C31 Sm1 76.0(5)
C30 C31 Sm1 73.6(5)
C36 C31 Sm1 121.9(7)
C27 C32 H32A 109.5
C27 C32 H32B 109.5
H32A C32 H32B 109.5
C27 C32 H32C 109.5
H32A C32 H32C 109.5
H32B C32 H32C 109.5
C28 C33 H33A 109.5
C28 C33 H33B 109.5
H33A C33 H33B 109.5
C28 C33 H33C 109.5
H33A C33 H33C 109.5
H33B C33 H33C 109.5
C29 C34 H34A 109.5
C29 C34 H34B 109.5
H34A C34 H34B 109.5
C29 C34 H34C 109.5
H34A C34 H34C 109.5
H34B C34 H34C 109.5
C30 C35 H35A 109.5
C30 C35 H35B 109.5
H35A C35 H35B 109.5
C30 C35 H35C 109.5
H35A C35 H35C 109.5
H35B C35 H35C 109.5
C31 C36 H36A 109.5
C31 C36 H36B 109.5
H36A C36 H36B 109.5
C31 C36 H36C 109.5
H36A C36 H36C 109.5
H36B C36 H36C 109.5
C38 C37 C41 111.3(10)
C38 C37 C42 124.9(12)
C41 C37 C42 123.7(12)
C38 C37 Sm2 74.2(6)
C41 C37 Sm2 75.7(6)
C42 C37 Sm2 120.0(6)
C37 C38 C39 104.7(10)
C37 C38 C43 128.0(11)
C39 C38 C43 126.6(10)
C37 C38 Sm2 77.7(6)
C39 C38 Sm2 72.1(5)
C43 C38 Sm2 122.2(7)
C40 C39 C38 108.9(9)
C40 C39 C44 126.8(11)
C38 C39 C44 124.3(11)
C40 C39 Sm2 75.9(6)
C38 C39 Sm2 78.0(5)
C44 C39 Sm2 113.5(6)
C39 C40 C41 109.2(10)
C39 C40 C45 123.8(11)
C41 C40 C45 126.9(11)
C39 C40 Sm2 75.5(5)
C41 C40 Sm2 79.9(6)
C45 C40 Sm2 115.8(6)
C37 C41 C40 105.9(9)
C37 C41 C46 126.4(11)
C40 C41 C46 127.0(11)
C37 C41 Sm2 76.1(5)
C40 C41 Sm2 71.2(5)
C46 C41 Sm2 125.5(7)
C37 C42 H42A 109.5
C37 C42 H42B 109.5
H42A C42 H42B 109.5
C37 C42 H42C 109.5
H42A C42 H42C 109.5
H42B C42 H42C 109.5
C38 C43 H43A 109.5
C38 C43 H43B 109.5
H43A C43 H43B 109.5
C38 C43 H43C 109.5
H43A C43 H43C 109.5
H43B C43 H43C 109.5
C39 C44 H44A 109.5
C39 C44 H44B 109.5
H44A C44 H44B 109.5
C39 C44 H44C 109.5
H44A C44 H44C 109.5
H44B C44 H44C 109.5
C40 C45 H45A 109.5
C40 C45 H45B 109.5
H45A C45 H45B 109.5
C40 C45 H45C 109.5
H45A C45 H45C 109.5
H45B C45 H45C 109.5
C41 C46 H46A 109.5
C41 C46 H46B 109.5
H46A C46 H46B 109.5
C41 C46 H46C 109.5
H46A C46 H46C 109.5
H46B C46 H46C 109.5
O1 C47 C48 107.4(10)
O1 C47 H47A 110.2
C48 C47 H47A 110.2
O1 C47 H47B 110.2
C48 C47 H47B 110.2
H47A C47 H47B 108.5
C49 C48 C47 105.4(10)
C49 C48 H48A 110.7
C47 C48 H48A 110.7
C49 C48 H48B 110.7
C47 C48 H48B 110.7
H48A C48 H48B 108.8
C50 C49 C48 102.9(10)
C50 C49 H49A 111.2
C48 C49 H49A 111.2
C50 C49 H49B 111.2
C48 C49 H49B 111.2
H49A C49 H49B 109.1
O1 C50 C49 106.9(10)
O1 C50 H50A 110.3
C49 C50 H50A 110.3
O1 C50 H50B 110.3
C49 C50 H50B 110.3
H50A C50 H50B 108.6
O2 C51 C52 108.8(13)
O2 C51 H51A 109.9
C52 C51 H51A 109.9
O2 C51 H51B 109.9
C52 C51 H51B 109.9
H51A C51 H51B 108.3
C53 C52 C51 101.3(14)
C53 C52 H52A 111.5
C51 C52 H52A 111.5
C53 C52 H52B 111.5
C51 C52 H52B 111.5
H52A C52 H52B 109.3
C52 C53 C54 111.3(17)
C52 C53 H53A 109.4
C54 C53 H53A 109.4
C52 C53 H53B 109.4
C54 C53 H53B 109.4
H53A C53 H53B 108
O2 C54 C53 107.2(16)
O2 C54 H54A 110.3
C53 C54 H54A 110.3
O2 C54 H54B 110.3
C53 C54 H54B 110.3
H54A C54 H54B 108.5
C17 C15 C16 113.6(18)
C17 C15 Si1 131.0(15)
C16 C15 Si1 112.3(13)
C17 C15 H15 95.8
C16 C15 H15 95.8
Si1 C15 H15 95.8
C15 C16 H16A 109.5
C15 C16 H16B 109.5
H16A C16 H16B 109.5
C15 C16 H16C 109.5
H16A C16 H16C 109.5
H16B C16 H16C 109.5
C15 C17 H17A 109.5
C15 C17 H17B 109.5
H17A C17 H17B 109.5
C15 C17 H17C 109.5
H17A C17 H17C 109.5
H17B C17 H17C 109.5
C2S C1S H1S1 109.5
C2S C1S H1S2 109.5
H1S1 C1S H1S2 109.5
C2S C1S H1S3 109.5
H1S1 C1S H1S3 109.5
H1S2 C1S H1S3 109.5
C1S C2S C3S 97(3)
C1S C2S H2S1 112.3
C3S C2S H2S1 112.3
C1S C2S H2S2 112.3
C3S C2S H2S2 112.3
H2S1 C2S H2S2 109.9
C4S C3S C2S 104(2)
C4S C3S H3S1 110.9
C2S C3S H3S1 110.9
C4S C3S H3S2 110.9
C2S C3S H3S2 110.9
H3S1 C3S H3S2 108.9
C3S C4S C5S 96(3)
C3S C4S H4S1 112.5
C5S C4S H4S1 112.5
C3S C4S H4S2 112.5
C5S C4S H4S2 112.5
H4S1 C4S H4S2 110
C4S C5S C6S 86(3)
C4S C5S H5S1 114.3
C6S C5S H5S1 114.3
C4S C5S H5S2 114.3
C6S C5S H5S2 114.3
H5S1 C5S H5S2 111.5
C5S C6S H6S1 109.5
C5S C6S H6S2 109.5
H6S1 C6S H6S2 109.5
C5S C6S H6S3 109.5
H6S1 C6S H6S3 109.5
H6S2 C6S H6S3 109.5
C17A C15A C16A 116(2)
C17A C15A Si1 123.8(17)
C16A C15A Si1 114.4(16)
C17A C15A H15A 97.9
C16A C15A H15A 97.9
Si1 C15A H15A 97.9
C15A C16A H16D 109.5
C15A C16A H16E 109.5
H16D C16A H16E 109.5
C15A C16A H16F 109.5
H16D C16A H16F 109.5
H16E C16A H16F 109.5
C15A C17A H17D 109.5
C15A C17A H17E 109.5
H17D C17A H17E 109.5
C15A C17A H17F 109.5
H17D C17A H17F 109.5
H17E C17A H17F 109.5

loop_
_geom_bond_atom_site_label_1
_geom_bond_atom_site_label_2
_geom_bond_distance
Sm1 O1 2.690(7)
Sm1 C7 2.815(10)
Sm1 C30 2.818(9)
Sm1 C29 2.818(9)
Sm1 C6 2.825(11)
Sm1 C28 2.863(10)
Sm1 C31 2.867(9)
Sm1 C27 2.871(9)
Sm1 C8 2.878(11)
Sm1 C2 2.880(9)
Sm1 C5 2.889(8)
Sm1 C1 2.905(9)
Sm1 C3 2.909(10)
Sm1 C4 2.962(10)
Sm2 O2 2.637(8)
Sm2 C39 2.782(9)
Sm2 C40 2.788(9)
Sm2 C7 2.814(10)
Sm2 C6 2.843(12)
Sm2 C8 2.850(11)
Sm2 C38 2.860(10)
Sm2 C2 2.891(9)
Sm2 C41 2.899(9)
Sm2 C37 2.904(9)
Sm2 C3 2.918(9)
Sm2 C5 2.928(8)
Sm2 C1 2.935(8)
Sm2 C4 2.988(10)
Si1 C1 1.889(9)
Si1 C9 1.895(12)
Si1 C12 1.896(11)
Si1 C15 1.916(18)
Si1 C15A 1.92(2)
Si2 C21 1.900(10)
Si2 C4 1.911(10)
Si2 C18 1.917(11)
Si2 C24 1.925(9)
O1 C47 1.376(14)
O1 C50 1.424(13)
O2 C54 1.382(19)
O2 C51 1.439(16)
C1 C8 1.402(15)
C1 C2 1.405(13)
C2 C3 1.425(12)
C2 H2 0.95
C3 C4 1.405(14)
C3 H3 0.95
C4 C5 1.448(17)
C5 C6 1.399(15)
C5 H5 0.95
C6 C7 1.418(15)
C6 H6 0.95
C7 C8 1.380(15)
C7 H7 0.95
C8 H8 0.95
C9 C10 1.541(15)
C9 C11 1.554(12)
C9 H9 1
C10 H10A 0.98
C10 H10B 0.98
C10 H10C 0.98
C11 H11A 0.98
C11 H11B 0.98
C11 H11C 0.98
C12 C13 1.515(15)
C12 C14 1.557(17)
C12 H12 1
C13 H13A 0.98
C13 H13B 0.98
C13 H13C 0.98
C14 H14A 0.98
C14 H14B 0.98
C14 H14C 0.98
C18 C19 1.498(14)
C18 C20 1.553(14)
C18 H18 1
C19 H19A 0.98
C19 H19B 0.98
C19 H19C 0.98
C20 H20A 0.98
C20 H20B 0.98
C20 H20C 0.98
C21 C23 1.503(13)
C21 C22 1.558(14)
C21 H21 1
C22 H22A 0.98
C22 H22B 0.98
C22 H22C 0.98
C23 H23A 0.98
C23 H23B 0.98
C23 H23C 0.98
C24 C25 1.485(13)
C24 C26 1.530(14)
C24 H24 1
C25 H25A 0.98
C25 H25B 0.98
C25 H25C 0.98
C26 H26A 0.98
C26 H26B 0.98
C26 H26C 0.98
C27 C31 1.400(15)
C27 C28 1.419(14)
C27 C32 1.494(15)
C28 C29 1.421(14)
C28 C33 1.463(14)
C29 C30 1.406(13)
C29 C34 1.531(14)
C30 C31 1.420(15)
C30 C35 1.524(15)
C31 C36 1.532(14)
C32 H32A 0.98
C32 H32B 0.98
C32 H32C 0.98
C33 H33A 0.98
C33 H33B 0.98
C33 H33C 0.98
C34 H34A 0.98
C34 H34B 0.98
C34 H34C 0.98
C35 H35A 0.98
C35 H35B 0.98
C35 H35C 0.98
C36 H36A 0.98
C36 H36B 0.98
C36 H36C 0.98
C37 C38 1.396(15)
C37 C41 1.413(16)
C37 C42 1.492(15)
C38 C39 1.462(15)
C38 C43 1.466(15)
C39 C40 1.377(15)
C39 C44 1.521(14)
C40 C41 1.424(15)
C40 C45 1.565(15)
C41 C46 1.521(14)
C42 H42A 0.98
C42 H42B 0.98
C42 H42C 0.98
C43 H43A 0.98
C43 H43B 0.98
C43 H43C 0.98
C44 H44A 0.98
C44 H44B 0.98
C44 H44C 0.98
C45 H45A 0.98
C45 H45B 0.98
C45 H45C 0.98
C46 H46A 0.98
C46 H46B 0.98
C46 H46C 0.98
C47 C48 1.482(17)
C47 H47A 0.99
C47 H47B 0.99
C48 C49 1.474(16)
C48 H48A 0.99
C48 H48B 0.99
C49 C50 1.470(18)
C49 H49A 0.99
C49 H49B 0.99
C50 H50A 0.99
C50 H50B 0.99
C51 C52 1.477(19)
C51 H51A 0.99
C51 H51B 0.99
C52 C53 1.37(2)
C52 H52A 0.99
C52 H52B 0.99
C53 C54 1.42(2)
C53 H53A 0.99
C53 H53B 0.99
C54 H54A 0.99
C54 H54B 0.99
C15 C17 1.26(3)
C15 C16 1.55(2)
C15 H15 1
C16 H16A 0.98
C16 H16B 0.98
C16 H16C 0.98
C17 H17A 0.98
C17 H17B 0.98
C17 H17C 0.98
C1S C2S 1.52(2)
C1S H1S1 0.98
C1S H1S2 0.98
C1S H1S3 0.98
C2S C3S 1.54(2)
C2S H2S1 0.99
C2S H2S2 0.99
C3S C4S 1.52(2)
C3S H3S1 0.99
C3S H3S2 0.99
C4S C5S 1.52(2)
C4S H4S1 0.99
C4S H4S2 0.99
C5S C6S 1.53(2)
C5S H5S1 0.99
C5S H5S2 0.99
C6S H6S1 0.98
C6S H6S2 0.98
C6S H6S3 0.98
C15A C17A 1.33(3)
C15A C16A 1.50(3)
C15A H15A 1
C16A H16D 0.98
C16A H16E 0.98
C16A H16F 0.98
C17A H17D 0.98
C17A H17E 0.98
C17A H17F 0.98
